data_7101691
loop_
_publ_author_name
'Garc\'ia, Felipe'
'Hopkins, Alexander D'
'Kowenicki, Richard A'
'McPartlin, Mary'
'Silvia, Jared S'
'Rawson, Jeremy M'
'Rogers, Michael C'
'Wright, Dominic S'

_publ_section_title
;
 Pyridyl 'ring-flipping' in the dimers [Me2E(2-py)]2 (E=B, Al, Ga;
 2-py=2-pyridyl).
;
_journal_issue 6
_journal_name_full 'Chemical communications (Cambridge, England)'
_journal_page_first 586
_journal_page_last 588
_journal_paper_doi 10.1039/b613748b
_journal_year 2007
_chemical_formula_moiety 'C14 H20 Al2 N2'
_chemical_formula_sum 'C14 H20 Al2 N2'
_chemical_formula_weight 270.28
_chemical_name_systematic
;
?
;
_space_group_IT_number 15
_symmetry_cell_setting monoclinic
_symmetry_space_group_name_Hall '-C 2yc'
_symmetry_space_group_name_H-M 'C 1 2/c 1'
_atom_sites_solution_hydrogens geom
_atom_sites_solution_primary direct
_atom_sites_solution_secondary difmap
_audit_creation_method SHELXL-97
_cell_angle_alpha 90.00
_cell_angle_beta 112.26(3)
_cell_angle_gamma 90.00
_cell_formula_units_Z 8
_cell_length_a 14.027(3)
_cell_length_b 16.564(3)
_cell_length_c 14.656(3)
_cell_measurement_reflns_used 11466
_cell_measurement_temperature 180(2)
_cell_measurement_theta_max 27.48
_cell_measurement_theta_min 1.00
_cell_volume 3151.5(11)
_computing_cell_refinement 'HKL Scalepack (Otwinowski & Minor 1997)'
_computing_data_collection 'Collect (Nonius B.V. 1998)'
_computing_data_reduction
;
HKL Denzo and Scalepack (Otwinowski & Minor 1997)
;
_computing_publication_material 'SHELXL-97 (Sheldrick 1997)'
_computing_structure_refinement 'SHELXL-97 (Sheldrick 1997)'
_computing_structure_solution 'SIR-92 (Altomare et al. 1994)'
_diffrn_ambient_temperature 180(2)
_diffrn_measured_fraction_theta_full 0.994
_diffrn_measured_fraction_theta_max 0.994
_diffrn_measurement_device_type 'Nonius Kappa CCD'
_diffrn_measurement_method 'Thin slice \w and \f scans'
_diffrn_radiation_source 'fine-focus sealed tube'
_diffrn_radiation_type MoK\a
_diffrn_radiation_wavelength 0.71073
_diffrn_reflns_av_R_equivalents 0.0479
_diffrn_reflns_av_sigmaI/netI 0.0477
_diffrn_reflns_limit_h_max 16
_diffrn_reflns_limit_h_min -18
_diffrn_reflns_limit_k_max 21
_diffrn_reflns_limit_k_min -19
_diffrn_reflns_limit_l_max 19
_diffrn_reflns_limit_l_min -15
_diffrn_reflns_number 12895
_diffrn_reflns_theta_full 27.50
_diffrn_reflns_theta_max 27.50
_diffrn_reflns_theta_min 3.82
_exptl_absorpt_coefficient_mu 0.170
_exptl_absorpt_correction_T_max 0.994
_exptl_absorpt_correction_T_min 0.826
_exptl_absorpt_correction_type multi-scan
_exptl_absorpt_process_details
;
multi-scan from symmetry-related measurements
Sortav (Blessing 1995)
;
_exptl_crystal_colour colourless
_exptl_crystal_density_diffrn 1.139
_exptl_crystal_density_method 'not measured'
_exptl_crystal_description rods
_exptl_crystal_F_000 1152
_exptl_crystal_size_max 0.81
_exptl_crystal_size_mid 0.21
_exptl_crystal_size_min 0.07
_refine_diff_density_max 0.329
_refine_diff_density_min -0.235
_refine_diff_density_rms 0.049
_refine_ls_extinction_method none
_refine_ls_goodness_of_fit_ref 1.030
_refine_ls_hydrogen_treatment mixed
_refine_ls_matrix_type full
_refine_ls_number_parameters 165
_refine_ls_number_reflns 3605
_refine_ls_number_restraints 0
_refine_ls_restrained_S_all 1.030
_refine_ls_R_factor_all 0.0846
_refine_ls_R_factor_gt 0.0492
_refine_ls_shift/su_max 0.000
_refine_ls_shift/su_mean 0.000
_refine_ls_structure_factor_coef Fsqd
_refine_ls_weighting_details 'calc w=1/[\s^2^(Fo^2^)+(0.0590P)^2^+3.0330P] where P=(Fo^2^+2Fc^2^)/3'
_refine_ls_weighting_scheme calc
_refine_ls_wR_factor_gt 0.1208
_refine_ls_wR_factor_ref 0.1404
_reflns_number_gt 2441
_reflns_number_total 3605
_reflns_threshold_expression >2sigma(I)
_cod_data_source_file b613748b.txt
_cod_data_source_block dw0451
_cod_original_sg_symbol_H-M C2/c
_cod_database_code 7101691

loop_
_symmetry_equiv_pos_as_xyz
'x, y, z'
'-x, y, -z+1/2'
'x+1/2, y+1/2, z'
'-x+1/2, y+1/2, -z+1/2'
'-x, -y, -z'
'x, -y, z-1/2'
'-x+1/2, -y+1/2, -z'
'x+1/2, -y+1/2, z-1/2'

loop_
_atom_site_label
_atom_site_type_symbol
_atom_site_fract_x
_atom_site_fract_y
_atom_site_fract_z
_atom_site_U_iso_or_equiv
_atom_site_adp_type
_atom_site_occupancy
_atom_site_symmetry_multiplicity
_atom_site_calc_flag
_atom_site_refinement_flags
_atom_site_disorder_assembly
_atom_site_disorder_group
Al1 Al 0.04043(5) 0.15710(4) 0.07423(5) 0.03324(19) Uani 1 1 d . . .
Al2 Al 0.03265(5) 0.34477(4) -0.04015(5) 0.03499(19) Uani 1 1 d . . .
N1 N 0.08135(15) 0.17070(12) -0.04094(15) 0.0355(5) Uani 0.50 1 d P A 1
C1 C 0.08519(14) 0.24509(12) -0.08155(14) 0.0353(5) Uani 0.50 1 d P A 1
N1' N 0.08519(14) 0.24509(12) -0.08155(14) 0.0353(5) Uani 0.50 1 d P A 2
C1' C 0.08135(15) 0.17070(12) -0.04094(15) 0.0355(5) Uani 0.50 1 d P A 2
C2 C 0.11816(19) 0.24941(17) -0.15859(19) 0.0485(6) Uani 1 1 d . . .
H2 H 0.1222 0.3008 -0.1856 0.058 Uiso 1 1 calc R A 1
C3 C 0.1455(2) 0.1823(2) -0.1979(2) 0.0570(7) Uani 1 1 d . A .
H3 H 0.1682 0.1872 -0.2511 0.068 Uiso 1 1 calc R . .
C4 C 0.13950(19) 0.10867(19) -0.1593(2) 0.0572(8) Uani 1 1 d . . .
H4 H 0.1566 0.0611 -0.1861 0.069 Uiso 1 1 calc R A .
C5 C 0.10825(18) 0.10400(16) -0.0809(2) 0.0477(6) Uani 1 1 d . A .
H5 H 0.1053 0.0525 -0.0536 0.057 Uiso 1 1 calc R B 1
N2 N 0.08130(14) 0.33406(11) 0.10521(14) 0.0320(4) Uani 0.50 1 d P A 1
C6 C 0.08527(14) 0.26027(12) 0.14967(14) 0.0324(4) Uani 0.50 1 d P A 1
N2' N 0.08527(14) 0.26027(12) 0.14967(14) 0.0324(4) Uani 0.50 1 d P A 2
C6' C 0.08130(14) 0.33406(11) 0.10521(14) 0.0320(4) Uani 0.50 1 d P A 2
C7 C 0.11835(17) 0.25762(15) 0.25116(17) 0.0411(5) Uani 1 1 d . . .
H7 H 0.1225 0.2068 0.2825 0.049 Uiso 1 1 calc R A 1
C8 C 0.14558(18) 0.32601(19) 0.30859(19) 0.0509(7) Uani 1 1 d . A .
H8 H 0.1669 0.3225 0.3782 0.061 Uiso 1 1 calc R . .
C9 C 0.14153(18) 0.39902(18) 0.2640(2) 0.0524(7) Uani 1 1 d . . .
H9 H 0.1603 0.4471 0.3021 0.063 Uiso 1 1 calc R A .
C10 C 0.10984(17) 0.40174(15) 0.1630(2) 0.0455(6) Uani 1 1 d . A .
H10 H 0.1077 0.4525 0.1322 0.055 Uiso 1 1 calc R C 1
C11 C 0.1236(2) 0.06904(16) 0.1566(2) 0.0566(7) Uani 1 1 d . A .
H11A H 0.1969 0.0817 0.1762 0.085 Uiso 1 1 calc R . .
H11B H 0.1080 0.0185 0.1191 0.085 Uiso 1 1 calc R . .
H11C H 0.1072 0.0631 0.2157 0.085 Uiso 1 1 calc R . .
C12 C -0.10907(19) 0.14123(17) 0.0289(2) 0.0525(7) Uani 1 1 d . A .
H12A H -0.1446 0.1874 -0.0114 0.079 Uiso 1 1 calc R . .
H12B H -0.1288 0.1366 0.0861 0.079 Uiso 1 1 calc R . .
H12C H -0.1284 0.0918 -0.0105 0.079 Uiso 1 1 calc R . .
C21 C 0.1005(2) 0.43803(16) -0.0736(2) 0.0547(7) Uani 1 1 d . A .
H21A H 0.1754 0.4318 -0.0421 0.082 Uiso 1 1 calc R . .
H21B H 0.0796 0.4877 -0.0499 0.082 Uiso 1 1 calc R . .
H21C H 0.0802 0.4410 -0.1452 0.082 Uiso 1 1 calc R . .
C22 C -0.11803(19) 0.34732(17) -0.0971(2) 0.0511(6) Uani 1 1 d . A .
H22A H -0.1451 0.2988 -0.0770 0.077 Uiso 1 1 calc R . .
H22B H -0.1419 0.3490 -0.1691 0.077 Uiso 1 1 calc R . .
H22C H -0.1425 0.3954 -0.0736 0.077 Uiso 1 1 calc R . .

loop_
_atom_site_aniso_label
_atom_site_aniso_U_11
_atom_site_aniso_U_22
_atom_site_aniso_U_33
_atom_site_aniso_U_23
_atom_site_aniso_U_13
_atom_site_aniso_U_12
Al1 0.0391(4) 0.0285(3) 0.0320(4) 0.0002(3) 0.0133(3) -0.0014(3)
Al2 0.0382(4) 0.0320(4) 0.0356(4) 0.0061(3) 0.0149(3) 0.0047(3)
N1 0.0344(10) 0.0374(11) 0.0347(11) -0.0045(9) 0.0130(8) 0.0008(8)
C1 0.0336(10) 0.0413(12) 0.0314(10) 0.0024(9) 0.0128(8) 0.0054(8)
N1' 0.0336(10) 0.0413(12) 0.0314(10) 0.0024(9) 0.0128(8) 0.0054(8)
C1' 0.0344(10) 0.0374(11) 0.0347(11) -0.0045(9) 0.0130(8) 0.0008(8)
C2 0.0469(14) 0.0647(17) 0.0395(13) 0.0092(12) 0.0227(11) 0.0071(12)
C3 0.0446(14) 0.090(2) 0.0434(15) -0.0073(15) 0.0240(12) 0.0063(14)
C4 0.0456(14) 0.070(2) 0.0611(18) -0.0301(16) 0.0257(13) 0.0006(13)
C5 0.0484(14) 0.0396(14) 0.0572(16) -0.0098(12) 0.0223(12) 0.0016(10)
N2 0.0304(10) 0.0302(10) 0.0343(10) -0.0025(8) 0.0110(8) 0.0028(7)
C6 0.0309(9) 0.0369(11) 0.0303(10) -0.0018(8) 0.0125(8) -0.0015(8)
N2' 0.0309(9) 0.0369(11) 0.0303(10) -0.0018(8) 0.0125(8) -0.0015(8)
C6' 0.0304(10) 0.0302(10) 0.0343(10) -0.0025(8) 0.0110(8) 0.0028(7)
C7 0.0365(12) 0.0536(15) 0.0320(12) 0.0018(11) 0.0115(9) -0.0021(10)
C8 0.0366(13) 0.082(2) 0.0342(13) -0.0164(13) 0.0138(10) -0.0052(12)
C9 0.0404(13) 0.0598(18) 0.0550(17) -0.0307(14) 0.0158(11) -0.0007(11)
C10 0.0433(13) 0.0323(12) 0.0595(16) -0.0095(11) 0.0179(11) 0.0032(10)
C11 0.0737(18) 0.0377(14) 0.0536(16) 0.0065(12) 0.0187(14) 0.0076(12)
C12 0.0457(14) 0.0525(16) 0.0582(17) -0.0151(13) 0.0185(12) -0.0076(11)
C21 0.0566(16) 0.0456(15) 0.0632(18) 0.0168(13) 0.0240(13) 0.0016(11)
C22 0.0427(14) 0.0588(17) 0.0497(15) -0.0031(13) 0.0152(11) 0.0034(11)

loop_
_atom_type_symbol
_atom_type_description
_atom_type_scat_dispersion_real
_atom_type_scat_dispersion_imag
_atom_type_scat_source
C C 0.0033 0.0016 'International Tables Vol C Tables 4.2.6.8 and 6.1.1.4'
H H 0.0000 0.0000 'International Tables Vol C Tables 4.2.6.8 and 6.1.1.4'
N N 0.0061 0.0033 'International Tables Vol C Tables 4.2.6.8 and 6.1.1.4'
Al Al 0.0645 0.0514 'International Tables Vol C Tables 4.2.6.8 and 6.1.1.4'

loop_
_geom_angle_atom_site_label_1
_geom_angle_atom_site_label_2
_geom_angle_atom_site_label_3
_geom_angle
C12 Al1 C11 114.65(13)
C12 Al1 N1 110.02(11)
C11 Al1 N1 108.04(11)
C12 Al1 C6 111.90(10)
C11 Al1 C6 107.70(11)
N1 Al1 C6 103.91(8)
C22 Al2 C21 114.98(12)
C22 Al2 N2 109.65(11)
C21 Al2 N2 109.57(11)
C22 Al2 C1 110.62(10)
C21 Al2 C1 107.74(11)
N2 Al2 C1 103.67(8)
C5 N1 C1 118.3(2)
C5 N1 Al1 119.10(17)
C1 N1 Al1 122.57(15)
C2 C1 N1 118.8(2)
C2 C1 Al2 119.01(17)
N1 C1 Al2 121.97(15)
C1 C2 C3 122.5(3)
C4 C3 C2 118.7(2)
C3 C4 C5 119.1(2)
N1 C5 C4 122.5(3)
C10 N2 C6 118.9(2)
C10 N2 Al2 119.47(17)
C6 N2 Al2 121.59(14)
N2 C6 C7 118.36(19)
N2 C6 Al1 123.26(14)
C7 C6 Al1 118.34(16)
C6 C7 C8 122.3(2)
C9 C8 C7 119.0(2)
C8 C9 C10 118.8(2)
N2 C10 C9 122.6(2)

loop_
_geom_bond_atom_site_label_1
_geom_bond_atom_site_label_2
_geom_bond_distance
Al1 C12 1.963(3)
Al1 C11 1.970(3)
Al1 N1 1.991(2)
Al1 C6 2.003(2)
Al2 C22 1.957(3)
Al2 C21 1.971(3)
Al2 N2 1.983(2)
Al2 C1 1.994(2)
N1 C5 1.369(3)
N1 C1 1.378(3)
C1 C2 1.375(3)
C2 C3 1.372(4)
C3 C4 1.360(4)
C4 C5 1.379(4)
N2 C10 1.371(3)
N2 C6 1.376(3)
C6 C7 1.381(3)
C7 C8 1.376(3)
C8 C9 1.365(4)
C9 C10 1.376(4)
